data_7158012
loop_
_publ_author_name
'Jin, Jiang'
'Li, Yinghua'
'Xiang, Shiqun'
'Fan, Weibin'
'Guo, Shiwei'
'Huang, Deguang'

_publ_section_title
;
 Selectfluor facilitated bridging of indoles to bis(indolyl)methanes using
 methyl <i>tert</i>-butyl ether as a new methylene precursor.
;
_journal_issue 18
_journal_name_full 'Organic &amp; biomolecular chemistry'
_journal_page_first 4076
_journal_page_last 4081
_journal_paper_doi 10.1039/d1ob00120e
_journal_volume 19
_journal_year 2021
_chemical_formula_moiety 'C23 H22 Br2 O6'
_chemical_formula_sum 'C23 H22 Br2 O6'
_chemical_formula_weight 554.22
_space_group_crystal_system orthorhombic
_space_group_IT_number 33
_space_group_name_Hall 'P 2c -2n'
_space_group_name_H-M_alt 'P n a 21'
_atom_sites_solution_hydrogens geom
_audit_creation_method SHELXL-2018/3
_audit_update_record
;
2021-01-15 deposited with the CCDC.	2021-04-06 downloaded from the CCDC.
;
_cell_angle_alpha 90
_cell_angle_beta 90
_cell_angle_gamma 90
_cell_formula_units_Z 4
_cell_length_a 19.6128(9)
_cell_length_b 12.3072(6)
_cell_length_c 9.3607(5)
_cell_measurement_reflns_used 3013
_cell_measurement_temperature 150(2)
_cell_measurement_theta_max 71.5710
_cell_measurement_theta_min 5.9170
_cell_volume 2259.47(19)
_computing_cell_refinement 'CrysAlisPro 1.171.40.68a (Rigaku OD, 2019)'
_computing_data_collection 'CrysAlisPro 1.171.40.68a (Rigaku OD, 2019)'
_computing_data_reduction 'CrysAlisPro 1.171.40.68a (Rigaku OD, 2019)'
_computing_molecular_graphics 'Bruker SHELXTL'
_computing_publication_material 'Bruker SHELXTL'
_computing_structure_refinement 'SHELXL-2018/3 (Sheldrick, 2018)'
_computing_structure_solution 'SHELXT 2018/2 (Sheldrick, 2018)'
_diffrn_ambient_temperature 150(2)
_diffrn_detector_area_resol_mean 10.5594
_diffrn_measured_fraction_theta_full 0.999
_diffrn_measured_fraction_theta_max 0.996
_diffrn_measurement_device_type 'SuperNova, Dual, Cu at home/near, Atlas'
_diffrn_measurement_method '\w scans'
_diffrn_radiation_type CuK\a
_diffrn_radiation_wavelength 1.54184
_diffrn_reflns_av_R_equivalents 0.0337
_diffrn_reflns_av_unetI/netI 0.0366
_diffrn_reflns_Laue_measured_fraction_full 0.999
_diffrn_reflns_Laue_measured_fraction_max 0.996
_diffrn_reflns_limit_h_max 23
_diffrn_reflns_limit_h_min -17
_diffrn_reflns_limit_k_max 15
_diffrn_reflns_limit_k_min -15
_diffrn_reflns_limit_l_max 6
_diffrn_reflns_limit_l_min -11
_diffrn_reflns_number 6485
_diffrn_reflns_point_group_measured_fraction_full 0.731
_diffrn_reflns_point_group_measured_fraction_max 0.723
_diffrn_reflns_theta_full 67.684
_diffrn_reflns_theta_max 69.994
_diffrn_reflns_theta_min 4.241
_diffrn_source 'micro-focus sealed X-ray tube'
_exptl_absorpt_coefficient_mu 4.869
_exptl_absorpt_correction_T_max 1.00000
_exptl_absorpt_correction_T_min 0.70698
_exptl_absorpt_correction_type multi-scan
_exptl_absorpt_process_details
; 
CrysAlisPro 1.171.40.68a (Rigaku Oxford Diffraction, 2019) 
Empirical absorption correction using spherical harmonics, 
 implemented in SCALE3 ABSPACK scaling algorithm. 
;
_exptl_crystal_colour colourless
_exptl_crystal_density_diffrn 1.629
_exptl_crystal_density_method 'Not Measured'
_exptl_crystal_description block
_exptl_crystal_F_000 1112
_exptl_crystal_size_max 0.200
_exptl_crystal_size_mid 0.150
_exptl_crystal_size_min 0.100
_refine_diff_density_max 0.617
_refine_diff_density_min -0.559
_refine_diff_density_rms 0.080
_refine_ls_abs_structure_details
; 
 Flack x determined using 730 quotients [(I+)-(I-)]/[(I+)+(I-)] 
 (Parsons, Flack and Wagner, Acta Cryst. B69 (2013) 249-259). 
;
_refine_ls_abs_structure_Flack -0.06(3)
_refine_ls_extinction_method none
_refine_ls_goodness_of_fit_ref 1.047
_refine_ls_hydrogen_treatment constr
_refine_ls_matrix_type full
_refine_ls_number_parameters 326
_refine_ls_number_reflns 3101
_refine_ls_number_restraints 487
_refine_ls_restrained_S_all 1.013
_refine_ls_R_factor_all 0.0421
_refine_ls_R_factor_gt 0.0380
_refine_ls_shift/su_max 0.001
_refine_ls_shift/su_mean 0.000
_refine_ls_structure_factor_coef Fsqd
_refine_ls_weighting_details 'w=1/[\s^2^(Fo^2^)+(0.0678P)^2^+0.9057P] where P=(Fo^2^+2Fc^2^)/3'
_refine_ls_weighting_scheme calc
_refine_ls_wR_factor_gt 0.1015
_refine_ls_wR_factor_ref 0.1054
_reflns_Friedel_coverage 0.362
_reflns_Friedel_fraction_full 0.424
_reflns_Friedel_fraction_max 0.411
_reflns_number_gt 2867
_reflns_number_total 3101
_reflns_threshold_expression 'I > 2\s(I)'
_cod_data_source_file d1ob00120e2.cif
_cod_data_source_block Compound5g
_cod_depositor_comments 'Adding full bibliography for 7158011--7158015.cif.'
_cod_database_code 7158012
_shelx_shelxl_version_number 2018/3
_shelx_space_group_comment
; 
The symmetry employed for this shelxl refinement is uniquely defined 
by the following loop, which should always be used as a source of 
symmetry information in preference to the above space-group names. 
They are only intended as comments. 
;
_shelx_estimated_absorpt_t_min 0.443
_shelx_estimated_absorpt_t_max 0.642

loop_
_space_group_symop_operation_xyz
'x, y, z'
'-x, -y, z+1/2'
'-x+1/2, y+1/2, z+1/2'
'x+1/2, -y+1/2, z'

loop_
_atom_site_label
_atom_site_type_symbol
_atom_site_fract_x
_atom_site_fract_y
_atom_site_fract_z
_atom_site_U_iso_or_equiv
_atom_site_adp_type
_atom_site_occupancy
_atom_site_site_symmetry_order
_atom_site_calc_flag
_atom_site_refinement_flags_posn
_atom_site_refinement_flags_adp
_atom_site_refinement_flags_occupancy
_atom_site_disorder_assembly
_atom_site_disorder_group
Br1 Br 0.83033(4) -0.51116(5) -0.01758(11) 0.0583(2) Uani 1 1 d . U . . .
Br2 Br 0.92557(3) 0.59029(5) 0.63528(8) 0.0465(2) Uani 1 1 d . U . . .
O1 O 1.0030(2) -0.1102(3) 0.3335(5) 0.0355(8) Uani 1 1 d . U . . .
O2 O 1.0351(2) 0.1522(4) 0.2369(5) 0.0428(10) Uani 1 1 d . U . . .
O3 O 1.08224(18) 0.0197(4) 0.1057(5) 0.0365(9) Uani 1 1 d . U . . .
O4 O 0.7704(2) 0.2139(4) 0.2034(6) 0.0429(10) Uani 1 1 d . U . . .
C1 C 0.8957(3) -0.1946(5) 0.0379(7) 0.0341(11) Uani 1 1 d . U . . .
H1A H 0.890312 -0.127124 -0.010044 0.041 Uiso 1 1 calc R U . . .
C2 C 0.8642(3) -0.2872(4) -0.0171(8) 0.0370(11) Uani 1 1 d . U . . .
H2A H 0.838316 -0.283681 -0.102782 0.044 Uiso 1 1 calc R U . . .
C3 C 0.8713(3) -0.3839(5) 0.0554(7) 0.0389(11) Uani 1 1 d . U . . .
C4 C 0.9101(3) -0.3914(5) 0.1782(7) 0.0373(11) Uani 1 1 d . U . . .
H4A H 0.915288 -0.459331 0.225219 0.045 Uiso 1 1 calc R U . . .
C5 C 0.9413(3) -0.2991(5) 0.2321(7) 0.0339(11) Uani 1 1 d . U . . .
H5A H 0.967215 -0.303524 0.317615 0.041 Uiso 1 1 calc R U . . .
C6 C 0.9348(3) -0.1994(4) 0.1616(6) 0.0281(10) Uani 1 1 d . U . . .
C7 C 0.9704(3) -0.1035(4) 0.2216(7) 0.0282(9) Uani 1 1 d . U . . .
C9 C 1.0302(3) 0.0690(5) 0.1699(7) 0.0325(10) Uani 1 1 d . U . . .
C10 C 1.1483(3) 0.0723(5) 0.1197(8) 0.0401(12) Uani 1 1 d . U . . .
H10A H 1.184437 0.016307 0.124426 0.048 Uiso 1 1 calc R U . . .
H10B H 1.149506 0.114505 0.209670 0.048 Uiso 1 1 calc R U . . .
C11 C 1.1617(3) 0.1461(5) -0.0031(8) 0.0397(12) Uani 1 1 d . U . . .
H11A H 1.206432 0.180438 0.008968 0.060 Uiso 1 1 calc R U . . .
H11B H 1.161243 0.104161 -0.092056 0.060 Uiso 1 1 calc R U . . .
H11C H 1.126350 0.202252 -0.006905 0.060 Uiso 1 1 calc R U . . .
C13 C 0.9231(3) 0.3276(5) 0.3610(7) 0.0317(11) Uani 1 1 d . U . . .
H13A H 0.955985 0.279604 0.321240 0.038 Uiso 1 1 calc R U . . .
C14 C 0.9435(3) 0.4070(5) 0.4567(7) 0.0339(11) Uani 1 1 d . U . . .
H14A H 0.990180 0.413101 0.482859 0.041 Uiso 1 1 calc R U . . .
C15 C 0.8960(3) 0.4775(5) 0.5141(7) 0.0354(11) Uani 1 1 d . U . . .
C16 C 0.8268(3) 0.4694(5) 0.4785(9) 0.0376(11) Uani 1 1 d . U . . .
H16A H 0.794304 0.517924 0.518382 0.045 Uiso 1 1 calc R U . . .
C17 C 0.8068(3) 0.3887(5) 0.3834(7) 0.0345(11) Uani 1 1 d . U . . .
H17A H 0.759952 0.381625 0.359018 0.041 Uiso 1 1 calc R U . . .
C18 C 0.8547(3) 0.3175(5) 0.3227(7) 0.0305(10) Uani 1 1 d . U . . .
C19 C 0.8303(3) 0.2340(5) 0.2183(7) 0.0319(10) Uani 1 1 d . U . . .
O5 O 0.8403(4) 0.0611(6) -0.0629(9) 0.0309(14) Uani 0.745(8) 1 d . U P A 1
O6 O 0.8624(3) 0.2391(4) -0.0985(6) 0.0328(11) Uani 0.745(8) 1 d . U P A 1
C8 C 0.9640(2) 0.0063(4) 0.1471(7) 0.0282(8) Uani 0.745(8) 1 d . U P A 1
H8A H 0.956336 -0.005033 0.042557 0.034 Uiso 0.745(8) 1 calc R U P A 1
C12 C 0.9023(3) 0.0668(4) 0.2125(6) 0.0273(8) Uani 0.745(8) 1 d . U P A 1
H12A H 0.862365 0.017532 0.212505 0.033 Uiso 0.745(8) 1 calc R U P A 1
H12B H 0.912747 0.085371 0.312992 0.033 Uiso 0.745(8) 1 calc R U P A 1
C20 C 0.8838(2) 0.1710(4) 0.1316(7) 0.0290(7) Uani 0.745(8) 1 d . U P A 1
H20A H 0.925725 0.216928 0.125248 0.035 Uiso 0.745(8) 1 calc R U P A 1
C21 C 0.8591(4) 0.1487(8) -0.0203(12) 0.0309(12) Uani 0.745(8) 1 d . U P A 1
C22 C 0.8487(5) 0.2259(7) -0.2499(10) 0.0359(13) Uani 0.745(8) 1 d . U P A 1
H22A H 0.868430 0.156292 -0.283078 0.043 Uiso 0.745(8) 1 calc R U P A 1
H22B H 0.870963 0.285443 -0.303538 0.043 Uiso 0.745(8) 1 calc R U P A 1
C23 C 0.7742(5) 0.2269(8) -0.2798(11) 0.0429(16) Uani 0.745(8) 1 d . U P A 1
H23A H 0.766576 0.217822 -0.382569 0.064 Uiso 0.745(8) 1 calc R U P A 1
H23B H 0.752181 0.167184 -0.228018 0.064 Uiso 0.745(8) 1 calc R U P A 1
H23C H 0.754711 0.296220 -0.248459 0.064 Uiso 0.745(8) 1 calc R U P A 1
O5' O 0.8291(14) 0.043(2) -0.038(3) 0.031(2) Uani 0.255(8) 1 d . U P A 2
O6' O 0.8219(10) 0.2298(13) -0.0790(19) 0.0331(15) Uani 0.255(8) 1 d . U P A 2
C8' C 0.9640(2) 0.0063(4) 0.1471(7) 0.0282(8) Uani 0.255(8) 1 d . U P A 2
H8'A H 0.956336 -0.005033 0.042557 0.034 Uiso 0.255(8) 1 calc R U P A 2
C12' C 0.9023(3) 0.0668(4) 0.2125(6) 0.0273(8) Uani 0.255(8) 1 d . U P A 2
H12C H 0.862365 0.017532 0.212505 0.033 Uiso 0.255(8) 1 calc R U P A 2
H12D H 0.912747 0.085371 0.312992 0.033 Uiso 0.255(8) 1 calc R U P A 2
C20' C 0.8838(2) 0.1710(4) 0.1316(7) 0.0290(7) Uani 0.255(8) 1 d . U P A 2
H20B H 0.924712 0.216153 0.108528 0.035 Uiso 0.255(8) 1 calc R U P A 2
C21' C 0.8427(14) 0.139(3) -0.003(4) 0.0312(14) Uani 0.255(8) 1 d . U P A 2
C22' C 0.7899(14) 0.209(2) -0.208(3) 0.0363(17) Uani 0.255(8) 1 d . U P A 2
H22C H 0.754174 0.265017 -0.223656 0.044 Uiso 0.255(8) 1 calc R U P A 2
H22D H 0.767251 0.137672 -0.203169 0.044 Uiso 0.255(8) 1 calc R U P A 2
C23' C 0.8365(14) 0.210(2) -0.328(3) 0.040(2) Uani 0.255(8) 1 d . U P A 2
H23D H 0.811256 0.195630 -0.416449 0.059 Uiso 0.255(8) 1 calc R U P A 2
H23E H 0.858384 0.281855 -0.335050 0.059 Uiso 0.255(8) 1 calc R U P A 2
H23F H 0.871467 0.154456 -0.314554 0.059 Uiso 0.255(8) 1 calc R U P A 2

loop_
_atom_site_aniso_label
_atom_site_aniso_U_11
_atom_site_aniso_U_22
_atom_site_aniso_U_33
_atom_site_aniso_U_23
_atom_site_aniso_U_13
_atom_site_aniso_U_12
Br1 0.0800(5) 0.0352(3) 0.0598(5) -0.0057(4) 0.0098(5) -0.0239(3)
Br2 0.0551(4) 0.0420(3) 0.0424(4) -0.0113(3) -0.0025(4) -0.0030(3)
O1 0.0347(19) 0.039(2) 0.033(2) 0.0040(17) -0.0049(16) -0.0002(16)
O2 0.0301(18) 0.041(2) 0.058(3) -0.0063(19) -0.0035(19) -0.0055(17)
O3 0.0228(15) 0.043(2) 0.043(3) 0.0061(17) 0.0027(15) -0.0001(14)
O4 0.0260(16) 0.046(2) 0.057(2) -0.006(2) -0.0082(18) 0.0031(16)
C1 0.036(2) 0.027(2) 0.039(3) 0.003(2) -0.001(2) -0.0012(19)
C2 0.043(3) 0.031(2) 0.037(3) 0.001(2) -0.002(2) -0.0031(19)
C3 0.048(2) 0.027(2) 0.042(2) -0.003(2) 0.007(2) -0.007(2)
C4 0.047(3) 0.028(2) 0.037(3) 0.005(2) 0.010(2) 0.001(2)
C5 0.036(2) 0.029(2) 0.036(3) 0.005(2) 0.002(2) 0.004(2)
C6 0.028(2) 0.0244(18) 0.032(2) 0.0015(18) 0.0033(18) 0.0015(16)
C7 0.0233(19) 0.0278(18) 0.034(2) 0.0037(18) 0.0015(17) 0.0023(16)
C9 0.0248(17) 0.033(2) 0.040(2) 0.0046(18) -0.0004(18) -0.0012(17)
C10 0.025(2) 0.052(3) 0.043(3) 0.009(3) 0.002(2) -0.004(2)
C11 0.033(2) 0.040(3) 0.046(3) 0.006(3) -0.006(2) -0.008(2)
C13 0.030(2) 0.030(2) 0.035(3) 0.001(2) -0.002(2) 0.0051(19)
C14 0.031(2) 0.035(2) 0.035(3) 0.000(2) -0.004(2) 0.0008(19)
C15 0.040(2) 0.031(2) 0.035(3) -0.0011(19) 0.000(2) 0.0001(18)
C16 0.035(2) 0.035(2) 0.043(3) -0.001(2) 0.002(2) 0.0030(19)
C17 0.029(2) 0.034(2) 0.041(3) 0.001(2) 0.000(2) 0.003(2)
C18 0.028(2) 0.028(2) 0.035(2) 0.0001(18) -0.0017(19) 0.0012(17)
C19 0.0295(19) 0.030(2) 0.036(2) 0.0019(18) -0.0038(18) 0.0026(17)
O5 0.034(3) 0.024(3) 0.034(3) 0.005(2) -0.005(2) -0.004(2)
O6 0.042(3) 0.0250(19) 0.032(2) 0.0051(18) -0.004(2) 0.003(2)
C8 0.0243(15) 0.0269(15) 0.0334(18) 0.0021(16) -0.0008(16) -0.0001(13)
C12 0.0253(16) 0.0253(16) 0.0313(18) 0.0028(16) -0.0023(16) -0.0003(14)
C20 0.0296(15) 0.0254(15) 0.0319(16) 0.0041(15) -0.0034(16) 0.0010(14)
C21 0.034(3) 0.025(2) 0.034(2) 0.005(2) -0.004(2) 0.000(2)
C22 0.042(3) 0.033(3) 0.032(3) 0.003(3) -0.001(3) 0.003(2)
C23 0.043(3) 0.046(3) 0.040(3) 0.003(3) -0.003(3) 0.005(3)
O5' 0.035(4) 0.027(3) 0.033(4) 0.004(3) -0.004(4) 0.000(4)
O6' 0.039(3) 0.028(3) 0.033(3) 0.005(3) -0.005(3) 0.003(3)
C8' 0.0243(15) 0.0269(15) 0.0334(18) 0.0021(16) -0.0008(16) -0.0001(13)
C12' 0.0253(16) 0.0253(16) 0.0313(18) 0.0028(16) -0.0023(16) -0.0003(14)
C20' 0.0296(15) 0.0254(15) 0.0319(16) 0.0041(15) -0.0034(16) 0.0010(14)
C21' 0.035(3) 0.026(3) 0.033(3) 0.005(2) -0.004(3) 0.000(3)
C22' 0.042(3) 0.034(3) 0.033(3) 0.005(3) -0.003(3) 0.003(3)
C23' 0.043(4) 0.040(4) 0.036(4) 0.005(4) -0.001(4) 0.003(4)

loop_
_atom_type_symbol
_atom_type_description
_atom_type_scat_dispersion_real
_atom_type_scat_dispersion_imag
_atom_type_scat_source
C C 0.0181 0.0091 'International Tables Vol C Tables 4.2.6.8 and 6.1.1.4'
H H 0.0000 0.0000 'International Tables Vol C Tables 4.2.6.8 and 6.1.1.4'
Br Br -0.6763 1.2805 'International Tables Vol C Tables 4.2.6.8 and 6.1.1.4'
O O 0.0492 0.0322 'International Tables Vol C Tables 4.2.6.8 and 6.1.1.4'

loop_
_geom_angle_atom_site_label_1
_geom_angle_atom_site_label_2
_geom_angle_atom_site_label_3
_geom_angle
_geom_angle_site_symmetry_1
_geom_angle_site_symmetry_3
_geom_angle_publ_flag
C9 O3 C10 116.1(5) . . ?
C6 C1 C2 121.2(5) . . ?
C6 C1 H1A 119.4 . . ?
C2 C1 H1A 119.4 . . ?
C3 C2 C1 118.6(6) . . ?
C3 C2 H2A 120.7 . . ?
C1 C2 H2A 120.7 . . ?
C2 C3 C4 121.6(6) . . ?
C2 C3 Br1 119.7(5) . . ?
C4 C3 Br1 118.6(5) . . ?
C3 C4 C5 119.4(6) . . ?
C3 C4 H4A 120.3 . . ?
C5 C4 H4A 120.3 . . ?
C4 C5 C6 120.5(6) . . ?
C4 C5 H5A 119.8 . . ?
C6 C5 H5A 119.8 . . ?
C1 C6 C5 118.7(5) . . ?
C1 C6 C7 122.8(5) . . ?
C5 C6 C7 118.5(5) . . ?
O1 C7 C6 120.9(5) . . ?
O1 C7 C8' 119.4(5) . . ?
C6 C7 C8' 119.6(5) . . ?
O1 C7 C8 119.4(5) . . ?
C6 C7 C8 119.6(5) . . ?
O2 C9 O3 124.1(5) . . ?
O2 C9 C8' 124.9(5) . . ?
O3 C9 C8' 111.0(5) . . ?
O2 C9 C8 124.9(5) . . ?
O3 C9 C8 111.0(5) . . ?
O3 C10 C11 111.1(5) . . ?
O3 C10 H10A 109.4 . . ?
C11 C10 H10A 109.4 . . ?
O3 C10 H10B 109.4 . . ?
C11 C10 H10B 109.4 . . ?
H10A C10 H10B 108.0 . . ?
C10 C11 H11A 109.5 . . ?
C10 C11 H11B 109.5 . . ?
H11A C11 H11B 109.5 . . ?
C10 C11 H11C 109.5 . . ?
H11A C11 H11C 109.5 . . ?
H11B C11 H11C 109.5 . . ?
C14 C13 C18 120.5(5) . . ?
C14 C13 H13A 119.8 . . ?
C18 C13 H13A 119.8 . . ?
C15 C14 C13 120.0(5) . . ?
C15 C14 H14A 120.0 . . ?
C13 C14 H14A 120.0 . . ?
C14 C15 C16 121.1(6) . . ?
C14 C15 Br2 119.3(5) . . ?
C16 C15 Br2 119.6(5) . . ?
C17 C16 C15 118.5(6) . . ?
C17 C16 H16A 120.7 . . ?
C15 C16 H16A 120.7 . . ?
C16 C17 C18 121.0(5) . . ?
C16 C17 H17A 119.5 . . ?
C18 C17 H17A 119.5 . . ?
C13 C18 C17 119.0(5) . . ?
C13 C18 C19 122.5(5) . . ?
C17 C18 C19 118.6(5) . . ?
O4 C19 C18 121.7(6) . . ?
O4 C19 C20' 120.0(6) . . ?
C18 C19 C20' 118.3(5) . . ?
O4 C19 C20 120.0(6) . . ?
C18 C19 C20 118.3(5) . . ?
C21 O6 C22 115.7(7) . . ?
C9 C8 C7 108.4(4) . . ?
C9 C8 C12 111.5(4) . . ?
C7 C8 C12 108.0(4) . . ?
C9 C8 H8A 109.6 . . ?
C7 C8 H8A 109.6 . . ?
C12 C8 H8A 109.6 . . ?
C20 C12 C8 113.1(5) . . ?
C20 C12 H12A 109.0 . . ?
C8 C12 H12A 109.0 . . ?
C20 C12 H12B 109.0 . . ?
C8 C12 H12B 109.0 . . ?
H12A C12 H12B 107.8 . . ?
C21 C20 C12 112.6(5) . . ?
C21 C20 C19 111.5(5) . . ?
C12 C20 C19 108.8(5) . . ?
C21 C20 H20A 107.9 . . ?
C12 C20 H20A 107.9 . . ?
C19 C20 H20A 107.9 . . ?
O5 C21 O6 125.4(10) . . ?
O5 C21 C20 124.4(8) . . ?
O6 C21 C20 110.2(7) . . ?
O6 C22 C23 111.3(8) . . ?
O6 C22 H22A 109.4 . . ?
C23 C22 H22A 109.4 . . ?
O6 C22 H22B 109.4 . . ?
C23 C22 H22B 109.4 . . ?
H22A C22 H22B 108.0 . . ?
C22 C23 H23A 109.5 . . ?
C22 C23 H23B 109.5 . . ?
H23A C23 H23B 109.5 . . ?
C22 C23 H23C 109.5 . . ?
H23A C23 H23C 109.5 . . ?
H23B C23 H23C 109.5 . . ?
C21' O6' C22' 116(2) . . ?
C9 C8' C7 108.4(4) . . ?
C9 C8' C12' 111.5(4) . . ?
C7 C8' C12' 108.0(4) . . ?
C9 C8' H8'A 109.6 . . ?
C7 C8' H8'A 109.6 . . ?
C12' C8' H8'A 109.6 . . ?
C20' C12' C8' 113.1(5) . . ?
C20' C12' H12C 109.0 . . ?
C8' C12' H12C 109.0 . . ?
C20' C12' H12D 109.0 . . ?
C8' C12' H12D 109.0 . . ?
H12C C12' H12D 107.8 . . ?
C12' C20' C19 108.8(5) . . ?
C12' C20' C21' 108.5(12) . . ?
C19 C20' C21' 101.7(12) . . ?
C12' C20' H20B 112.4 . . ?
C19 C20' H20B 112.4 . . ?
C21' C20' H20B 112.4 . . ?
O5' C21' O6' 125(3) . . ?
O5' C21' C20' 124(3) . . ?
O6' C21' C20' 112(2) . . ?
O6' C22' C23' 113(2) . . ?
O6' C22' H22C 109.0 . . ?
C23' C22' H22C 109.0 . . ?
O6' C22' H22D 109.0 . . ?
C23' C22' H22D 109.0 . . ?
H22C C22' H22D 107.8 . . ?
C22' C23' H23D 109.5 . . ?
C22' C23' H23E 109.5 . . ?
H23D C23' H23E 109.5 . . ?
C22' C23' H23F 109.5 . . ?
H23D C23' H23F 109.5 . . ?
H23E C23' H23F 109.5 . . ?

loop_
_geom_bond_atom_site_label_1
_geom_bond_atom_site_label_2
_geom_bond_distance
_geom_bond_site_symmetry_2
_geom_bond_publ_flag
Br1 C3 1.889(6) . ?
Br2 C15 1.884(6) . ?
O1 C7 1.230(8) . ?
O2 C9 1.205(7) . ?
O3 C9 1.332(7) . ?
O3 C10 1.454(7) . ?
O4 C19 1.208(7) . ?
C1 C6 1.390(9) . ?
C1 C2 1.395(8) . ?
C1 H1A 0.9500 . ?
C2 C3 1.377(9) . ?
C2 H2A 0.9500 . ?
C3 C4 1.381(10) . ?
C4 C5 1.386(9) . ?
C4 H4A 0.9500 . ?
C5 C6 1.399(8) . ?
C5 H5A 0.9500 . ?
C6 C7 1.481(8) . ?
C7 C8' 1.525(7) . ?
C7 C8 1.525(7) . ?
C9 C8' 1.524(7) . ?
C9 C8 1.524(7) . ?
C10 C11 1.488(9) . ?
C10 H10A 0.9900 . ?
C10 H10B 0.9900 . ?
C11 H11A 0.9800 . ?
C11 H11B 0.9800 . ?
C11 H11C 0.9800 . ?
C13 C14 1.385(9) . ?
C13 C18 1.395(8) . ?
C13 H13A 0.9500 . ?
C14 C15 1.382(9) . ?
C14 H14A 0.9500 . ?
C15 C16 1.401(8) . ?
C16 C17 1.390(9) . ?
C16 H16A 0.9500 . ?
C17 C18 1.406(8) . ?
C17 H17A 0.9500 . ?
C18 C19 1.497(8) . ?
C19 C20' 1.536(8) . ?
C19 C20 1.536(8) . ?
O5 C21 1.207(12) . ?
O6 C21 1.333(11) . ?
O6 C22 1.451(11) . ?
C8 C12 1.547(7) . ?
C8 H8A 1.0000 . ?
C12 C20 1.533(7) . ?
C12 H12A 0.9900 . ?
C12 H12B 0.9900 . ?
C20 C21 1.526(13) . ?
C20 H20A 1.0000 . ?
C22 C23 1.488(13) . ?
C22 H22A 0.9900 . ?
C22 H22B 0.9900 . ?
C23 H23A 0.9800 . ?
C23 H23B 0.9800 . ?
C23 H23C 0.9800 . ?
O5' C21' 1.26(4) . ?
O6' C21' 1.38(3) . ?
O6' C22' 1.38(3) . ?
C8' C12' 1.547(7) . ?
C8' H8'A 1.0000 . ?
C12' C20' 1.533(7) . ?
C12' H12C 0.9900 . ?
C12' H12D 0.9900 . ?
C20' C21' 1.55(3) . ?
C20' H20B 1.0000 . ?
C22' C23' 1.45(4) . ?
C22' H22C 0.9900 . ?
C22' H22D 0.9900 . ?
C23' H23D 0.9800 . ?
C23' H23E 0.9800 . ?
C23' H23F 0.9800 . ?

loop_
_geom_torsion_atom_site_label_1
_geom_torsion_atom_site_label_2
_geom_torsion_atom_site_label_3
_geom_torsion_atom_site_label_4
_geom_torsion
_geom_torsion_site_symmetry_1
_geom_torsion_site_symmetry_2
_geom_torsion_site_symmetry_3
_geom_torsion_site_symmetry_4
_geom_torsion_publ_flag
C6 C1 C2 C3 1.4(9) . . . . ?
C1 C2 C3 C4 -1.6(10) . . . . ?
C1 C2 C3 Br1 -179.1(5) . . . . ?
C2 C3 C4 C5 1.6(10) . . . . ?
Br1 C3 C4 C5 179.1(5) . . . . ?
C3 C4 C5 C6 -1.3(9) . . . . ?
C2 C1 C6 C5 -1.1(8) . . . . ?
C2 C1 C6 C7 178.6(5) . . . . ?
C4 C5 C6 C1 1.0(8) . . . . ?
C4 C5 C6 C7 -178.6(5) . . . . ?
C1 C6 C7 O1 177.9(5) . . . . ?
C5 C6 C7 O1 -2.4(8) . . . . ?
C1 C6 C7 C8' 0.6(8) . . . . ?
C5 C6 C7 C8' -179.8(5) . . . . ?
C1 C6 C7 C8 0.6(8) . . . . ?
C5 C6 C7 C8 -179.8(5) . . . . ?
C10 O3 C9 O2 -0.1(9) . . . . ?
C10 O3 C9 C8' 179.9(5) . . . . ?
C10 O3 C9 C8 179.9(5) . . . . ?
C9 O3 C10 C11 -93.3(7) . . . . ?
C18 C13 C14 C15 -0.5(9) . . . . ?
C13 C14 C15 C16 0.7(10) . . . . ?
C13 C14 C15 Br2 -176.3(5) . . . . ?
C14 C15 C16 C17 -0.1(10) . . . . ?
Br2 C15 C16 C17 176.9(5) . . . . ?
C15 C16 C17 C18 -0.7(10) . . . . ?
C14 C13 C18 C17 -0.4(9) . . . . ?
C14 C13 C18 C19 179.1(6) . . . . ?
C16 C17 C18 C13 1.0(9) . . . . ?
C16 C17 C18 C19 -178.5(6) . . . . ?
C13 C18 C19 O4 167.6(6) . . . . ?
C17 C18 C19 O4 -12.8(9) . . . . ?
C13 C18 C19 C20' -10.8(9) . . . . ?
C17 C18 C19 C20' 168.7(5) . . . . ?
C13 C18 C19 C20 -10.8(9) . . . . ?
C17 C18 C19 C20 168.7(5) . . . . ?
O2 C9 C8 C7 -114.9(6) . . . . ?
O3 C9 C8 C7 65.1(6) . . . . ?
O2 C9 C8 C12 3.8(9) . . . . ?
O3 C9 C8 C12 -176.1(5) . . . . ?
O1 C7 C8 C9 34.4(7) . . . . ?
C6 C7 C8 C9 -148.2(5) . . . . ?
O1 C7 C8 C12 -86.6(6) . . . . ?
C6 C7 C8 C12 90.8(6) . . . . ?
C9 C8 C12 C20 69.7(6) . . . . ?
C7 C8 C12 C20 -171.3(5) . . . . ?
C8 C12 C20 C21 65.1(6) . . . . ?
C8 C12 C20 C19 -170.7(4) . . . . ?
O4 C19 C20 C21 37.9(8) . . . . ?
C18 C19 C20 C21 -143.5(6) . . . . ?
O4 C19 C20 C12 -86.9(7) . . . . ?
C18 C19 C20 C12 91.6(6) . . . . ?
C22 O6 C21 O5 -6.7(12) . . . . ?
C22 O6 C21 C20 172.3(6) . . . . ?
C12 C20 C21 O5 16.8(10) . . . . ?
C19 C20 C21 O5 -105.9(9) . . . . ?
C12 C20 C21 O6 -162.3(6) . . . . ?
C19 C20 C21 O6 75.1(7) . . . . ?
C21 O6 C22 C23 83.5(9) . . . . ?
O2 C9 C8' C7 -114.9(6) . . . . ?
O3 C9 C8' C7 65.1(6) . . . . ?
O2 C9 C8' C12' 3.8(9) . . . . ?
O3 C9 C8' C12' -176.1(5) . . . . ?
O1 C7 C8' C9 34.4(7) . . . . ?
C6 C7 C8' C9 -148.2(5) . . . . ?
O1 C7 C8' C12' -86.6(6) . . . . ?
C6 C7 C8' C12' 90.8(6) . . . . ?
C9 C8' C12' C20' 69.7(6) . . . . ?
C7 C8' C12' C20' -171.3(5) . . . . ?
C8' C12' C20' C19 -170.7(4) . . . . ?
C8' C12' C20' C21' 79.5(12) . . . . ?
O4 C19 C20' C12' -86.9(7) . . . . ?
C18 C19 C20' C12' 91.6(6) . . . . ?
O4 C19 C20' C21' 27.5(13) . . . . ?
C18 C19 C20' C21' -154.0(12) . . . . ?
C22' O6' C21' O5' -7(4) . . . . ?
C22' O6' C21' C20' 174.6(19) . . . . ?
C12' C20' C21' O5' -1(3) . . . . ?
C19 C20' C21' O5' -116(2) . . . . ?
C12' C20' C21' O6' 177.7(16) . . . . ?
C19 C20' C21' O6' 63(2) . . . . ?
C21' O6' C22' C23' -93(3) . . . . ?
